data_7219493
loop_
_publ_author_name
'Cowell, Joseph'
'Abualnaja, Matokah'
'Morton, Stephanie'
'Linder, Ruth'
'Buckingham, Faye'
'Waddell, Paul G.'
'Probert, Michael R.'
'Hall, Michael J.'

_publ_section_title
;
 Diastereoselective synthesis of functionalised carbazoles via a
 sequential Diels--Alder/ene reaction strategy
;
_journal_issue 21
_journal_name_full 'RSC Adv.'
_journal_page_first 16125
_journal_paper_doi 10.1039/C5RA00499C
_journal_volume 5
_journal_year 2015
_chemical_formula_moiety 'C25 H20 N4 O4 S, 0.5(C H2 Cl2)'
_chemical_formula_sum 'C25.5 H21 Cl N4 O4 S'
_chemical_formula_weight 514.97
_chemical_name_systematic
2-phenyl-11-tosyl-11,11a-dihydro-1H,5H-[1,2,4]triazolo[1',2':1,2]pyridazino[3,4-b]indole-1,3(2H)-dione
_space_group_crystal_system monoclinic
_space_group_IT_number 14
_space_group_name_Hall '-P 2ybc'
_space_group_name_H-M_alt 'P 1 21/c 1'
_symmetry_space_group_name_Hall '-P 2ybc'
_symmetry_space_group_name_H-M 'P 1 21/c 1'
_atom_sites_solution_hydrogens geom
_atom_sites_solution_primary direct
_audit_creation_date 2014-12-17
_audit_creation_method
;
Olex2 1.2-alpha
(compiled 2014.12.09 svn.r3114 for OlexSys, GUI svn.r4963)
;
_audit_update_record
;
2014-12-18 deposited with the CCDC.
2015-01-16 downloaded from the CCDC.
;
_cell_angle_alpha 90
_cell_angle_beta 93.143(2)
_cell_angle_gamma 90
_cell_formula_units_Z 8
_cell_length_a 6.2586(2)
_cell_length_b 43.8481(9)
_cell_length_c 17.0987(3)
_cell_measurement_reflns_used 5338
_cell_measurement_temperature 150.0
_cell_measurement_theta_max 62.2533
_cell_measurement_theta_min 2.0134
_cell_volume 4685.3(2)
_computing_cell_refinement
;
CrysAlisPro, Agilent Technologies,
Version 1.171.34.49 (release 20-01-2011 CrysAlis171 .NET)
(compiled Jan 20 2011,15:58:25)
;
_computing_data_collection
;
CrysAlisPro, Agilent Technologies,
Version 1.171.34.49 (release 20-01-2011 CrysAlis171 .NET)
(compiled Jan 20 2011,15:58:25)
;
_computing_data_reduction
;
CrysAlisPro, Agilent Technologies,
Version 1.171.34.49 (release 20-01-2011 CrysAlis171 .NET)
(compiled Jan 20 2011,15:58:25)
;
_computing_molecular_graphics 'Olex2 (Dolomanov et al., 2009)'
_computing_publication_material 'Olex2 (Dolomanov et al., 2009)'
_computing_structure_refinement 'XL (Sheldrick, 2008)'
_computing_structure_solution 'XS (Sheldrick, 2008)'
_diffrn_ambient_temperature 150.0
_diffrn_detector_area_resol_mean 10.3968
_diffrn_measured_fraction_theta_full 0.846
_diffrn_measured_fraction_theta_max 0.968
_diffrn_measurement_details
;
  1 omega   42.00   90.00   1.0000   20.0000
omega____ theta____ kappa____ phi______ frames
    -       -0.0649  179.0000   90.0000 48

  2 omega   36.00   69.00   1.0000   20.0000
omega____ theta____ kappa____ phi______ frames
    -       -0.0649  179.0000  -90.0000 33

  3 omega  -21.00   51.00   1.0000   20.0000
omega____ theta____ kappa____ phi______ frames
    -        1.9399   38.0000 -180.0000 72

  4 omega   63.00  144.00   1.0000   50.0000
omega____ theta____ kappa____ phi______ frames
    -       84.6210   45.0000 -150.0000 81

  5 omega   18.00   50.00   1.0000   50.0000
omega____ theta____ kappa____ phi______ frames
    -       84.6210  -45.0000   30.0000 32

  6 omega   29.00   77.00   1.0000   50.0000
omega____ theta____ kappa____ phi______ frames
    -       84.6210  -45.0000  -30.0000 48

  7 omega  107.00  165.00   1.0000   50.0000
omega____ theta____ kappa____ phi______ frames
    -       84.6210   15.0000 -180.0000 58

  8 omega   37.00   77.00   1.0000   50.0000
omega____ theta____ kappa____ phi______ frames
    -       84.6210   15.0000 -180.0000 40

  9 omega   19.00   71.00   1.0000   50.0000
omega____ theta____ kappa____ phi______ frames
    -       84.6210  -45.0000   90.0000 52

 10 omega    8.00   71.00   1.0000   50.0000
omega____ theta____ kappa____ phi______ frames
    -       84.6210  -77.0000  -60.0000 63
;
_diffrn_measurement_device_type 'Xcalibur, Atlas, Gemini ultra'
_diffrn_measurement_method '\w scans'
_diffrn_orient_matrix_UB_11 0.1523134000
_diffrn_orient_matrix_UB_12 0.0262335000
_diffrn_orient_matrix_UB_13 -0.0193410000
_diffrn_orient_matrix_UB_21 0.0066997000
_diffrn_orient_matrix_UB_22 0.0103750000
_diffrn_orient_matrix_UB_23 0.0861975000
_diffrn_orient_matrix_UB_31 0.1938529000
_diffrn_orient_matrix_UB_32 -0.0208992000
_diffrn_orient_matrix_UB_33 0.0185258000
_diffrn_radiation_monochromator mirror
_diffrn_radiation_type CuK\a
_diffrn_radiation_wavelength 1.54178
_diffrn_reflns_av_R_equivalents 0.0228
_diffrn_reflns_av_unetI/netI 0.0341
_diffrn_reflns_Laue_measured_fraction_full 0.846
_diffrn_reflns_Laue_measured_fraction_max 0.968
_diffrn_reflns_limit_h_max 6
_diffrn_reflns_limit_h_min -3
_diffrn_reflns_limit_k_max 49
_diffrn_reflns_limit_k_min -41
_diffrn_reflns_limit_l_max 19
_diffrn_reflns_limit_l_min -19
_diffrn_reflns_number 13831
_diffrn_reflns_point_group_measured_fraction_full 0.846
_diffrn_reflns_point_group_measured_fraction_max 0.968
_diffrn_reflns_theta_full 67.679
_diffrn_reflns_theta_max 62.340
_diffrn_reflns_theta_min 2.015
_diffrn_source 'Enhance Ultra (Cu) X-ray Source'
_diffrn_standards_number 0
_exptl_absorpt_coefficient_mu 2.634
_exptl_absorpt_correction_T_max 1.00000
_exptl_absorpt_correction_T_min 0.90855
_exptl_absorpt_correction_type multi-scan
_exptl_absorpt_process_details
;
CrysAlisPro, Agilent Technologies,
Version 1.171.34.49 (release 20-01-2011 CrysAlis171 .NET)
(compiled Jan 20 2011,15:58:25)
Empirical absorption correction using spherical harmonics,
 implemented in SCALE3 ABSPACK scaling algorithm.
;
_exptl_crystal_colour 'clear light colourless'
_exptl_crystal_colour_lustre clear
_exptl_crystal_colour_modifier light
_exptl_crystal_colour_primary colourless
_exptl_crystal_density_diffrn 1.460
_exptl_crystal_description block
_exptl_crystal_F_000 2136
_exptl_crystal_size_max 0.3
_exptl_crystal_size_mid 0.3
_exptl_crystal_size_min 0.1
_refine_diff_density_max 0.385
_refine_diff_density_min -0.420
_refine_diff_density_rms 0.062
_refine_ls_extinction_method none
_refine_ls_goodness_of_fit_ref 1.076
_refine_ls_hydrogen_treatment constr
_refine_ls_matrix_type full
_refine_ls_number_parameters 640
_refine_ls_number_reflns 7203
_refine_ls_number_restraints 0
_refine_ls_restrained_S_all 1.076
_refine_ls_R_factor_all 0.0702
_refine_ls_R_factor_gt 0.0560
_refine_ls_shift/su_max 0.001
_refine_ls_shift/su_mean 0.000
_refine_ls_structure_factor_coef Fsqd
_refine_ls_weighting_details 'w=1/[\s^2^(Fo^2^)+(0.0556P)^2^+8.8883P] where P=(Fo^2^+2Fc^2^)/3'
_refine_ls_weighting_scheme calc
_refine_ls_wR_factor_gt 0.1440
_refine_ls_wR_factor_ref 0.1527
_reflns_Friedel_coverage 0.000
_reflns_number_gt 5694
_reflns_number_total 7203
_reflns_threshold_expression 'I > 2\s(I)'
_cod_data_source_file c5ra00499c2.cif
_cod_data_source_block mjh105
_cod_original_formula_sum 'C25.50 H21 Cl N4 O4 S'
_cod_database_code 7219493
_shelxl_version_number 2014/6
_shelx_space_group_comment
;
The symmetry employed for this shelxl refinement is uniquely defined
by the following loop, which should always be used as a source of
symmetry information in preference to the above space-group names.
They are only intended as comments.
;
_shelx_estimated_absorpt_t_max 0.779
_shelx_estimated_absorpt_t_min 0.505
_reflns_odcompleteness_completeness 99.94
_reflns_odcompleteness_iscentric 1
_reflns_odcompleteness_theta 58.86
_olex2_refinement_description
;
1. Fixed Uiso
 At 1.2 times of:
  All C(H) groups, All C(H,H) groups
 At 1.5 times of:
  All C(H,H,H) groups
2.a Ternary CH refined with riding coordinates:
 C8(H8), C35(H35)
2.b Secondary CH2 refined with riding coordinates:
 C10(H10A,H10B), C32(H32A,H32B), C51(H51A,H51B)
2.c Me refined with riding coordinates:
 C25(H25A,H25B,H25C), C50(H50A,H50B,H50C)
2.d Aromatic/amide H refined with riding coordinates:
 C2(H2), C3(H3), C4(H4), C5(H5), C9(H9), C14(H14), C15(H15), C16(H16),
 C17(H17), C18(H18), C20(H20), C21(H21), C23(H23), C24(H24), C27(H27), C28(H28),
  C29(H29), C30(H30), C33(H33), C39(H39), C40(H40), C41(H41), C42(H42),
 C43(H43), C45(H45), C46(H46), C48(H48), C49(H49)
;
_olex2_submission_special_instructions 'No special instructions were received'

loop_
_space_group_symop_operation_xyz
'x, y, z'
'-x, y+1/2, -z+1/2'
'-x, -y, -z'
'x, -y-1/2, z-1/2'

loop_
_atom_site_label
_atom_site_type_symbol
_atom_site_fract_x
_atom_site_fract_y
_atom_site_fract_z
_atom_site_U_iso_or_equiv
_atom_site_adp_type
_atom_site_occupancy
_atom_site_site_symmetry_order
_atom_site_calc_flag
_atom_site_refinement_flags_posn
S1 S 0.63489(14) 0.57017(2) 0.72087(5) 0.0253(2) Uani 1 1 d .
O1 O 1.2931(4) 0.68807(6) 0.83045(16) 0.0350(6) Uani 1 1 d .
O2 O 0.6505(4) 0.63729(5) 0.82397(13) 0.0288(6) Uani 1 1 d .
O3 O 0.7412(4) 0.57327(6) 0.79624(14) 0.0343(6) Uani 1 1 d .
O4 O 0.4076(4) 0.56902(6) 0.71157(15) 0.0330(6) Uani 1 1 d .
N1 N 0.7115(4) 0.60048(6) 0.66968(15) 0.0237(6) Uani 1 1 d .
N4 N 0.9651(4) 0.66501(6) 0.85139(16) 0.0250(6) Uani 1 1 d .
C1 C 0.6779(6) 0.59991(7) 0.58523(19) 0.0250(8) Uani 1 1 d .
C2 C 0.4993(6) 0.59054(8) 0.5415(2) 0.0297(8) Uani 1 1 d .
H2 H 0.3771 0.5828 0.5655 0.036 Uiso 1 1 calc R
C3 C 0.5050(7) 0.59284(9) 0.4601(2) 0.0368(10) Uani 1 1 d .
H3 H 0.3844 0.5863 0.4283 0.044 Uiso 1 1 calc R
C4 C 0.6802(7) 0.60428(9) 0.4249(2) 0.0375(10) Uani 1 1 d .
H4 H 0.6788 0.6054 0.3694 0.045 Uiso 1 1 calc R
C5 C 0.8600(7) 0.61426(8) 0.4695(2) 0.0328(9) Uani 1 1 d .
H5 H 0.9805 0.6224 0.4452 0.039 Uiso 1 1 calc R
C6 C 0.8574(6) 0.61196(8) 0.5508(2) 0.0262(8) Uani 1 1 d .
C7 C 1.0073(6) 0.62317(8) 0.6122(2) 0.0252(8) Uani 1 1 d .
C9 C 1.1652(6) 0.64337(8) 0.6098(2) 0.0311(8) Uani 1 1 d .
H9 H 1.2150 0.6490 0.5604 0.037 Uiso 1 1 calc R
C10 C 1.2665(6) 0.65737(9) 0.6819(2) 0.0335(9) Uani 1 1 d .
H10A H 1.4142 0.6495 0.6905 0.040 Uiso 1 1 calc R
H10B H 1.2742 0.6798 0.6750 0.040 Uiso 1 1 calc R
N3 N 1.1437(4) 0.65034(7) 0.75049(17) 0.0273(7) Uani 1 1 d .
N2 N 0.9287(4) 0.64016(6) 0.73893(16) 0.0253(6) Uani 1 1 d .
C8 C 0.9260(5) 0.61269(8) 0.6899(2) 0.0246(8) Uani 1 1 d .
H8 H 1.0212 0.5966 0.7141 0.030 Uiso 1 1 calc R
C11 C 1.1527(6) 0.66977(8) 0.8128(2) 0.0266(8) Uani 1 1 d .
C12 C 0.8243(6) 0.64591(8) 0.80753(19) 0.0242(8) Uani 1 1 d .
C13 C 0.9152(6) 0.68261(8) 0.9188(2) 0.0278(8) Uani 1 1 d .
C14 C 1.0651(6) 0.68469(8) 0.9806(2) 0.0337(9) Uani 1 1 d .
H14 H 1.1943 0.6733 0.9806 0.040 Uiso 1 1 calc R
C15 C 1.0235(7) 0.70380(9) 1.0433(2) 0.0429(11) Uani 1 1 d .
H15 H 1.1262 0.7058 1.0859 0.052 Uiso 1 1 calc R
C16 C 0.8324(7) 0.71983(9) 1.0433(2) 0.0433(11) Uani 1 1 d .
H16 H 0.8042 0.7328 1.0861 0.052 Uiso 1 1 calc R
C17 C 0.6845(7) 0.71703(10) 0.9818(3) 0.0451(11) Uani 1 1 d .
H17 H 0.5537 0.7280 0.9821 0.054 Uiso 1 1 calc R
C18 C 0.7241(6) 0.69830(9) 0.9189(2) 0.0356(9) Uani 1 1 d .
H18 H 0.6208 0.6963 0.8764 0.043 Uiso 1 1 calc R
C19 C 0.7406(6) 0.53780(8) 0.67548(19) 0.0253(8) Uani 1 1 d .
C20 C 0.6141(6) 0.52109(8) 0.6210(2) 0.0285(8) Uani 1 1 d .
H20 H 0.4704 0.5270 0.6082 0.034 Uiso 1 1 calc R
C21 C 0.7013(6) 0.49583(8) 0.5859(2) 0.0338(9) Uani 1 1 d .
H21 H 0.6146 0.4841 0.5498 0.041 Uiso 1 1 calc R
C22 C 0.9129(6) 0.48725(9) 0.6025(2) 0.0360(9) Uani 1 1 d .
C23 C 1.0336(6) 0.50420(9) 0.6578(3) 0.0389(10) Uani 1 1 d .
H23 H 1.1774 0.4984 0.6707 0.047 Uiso 1 1 calc R
C24 C 0.9494(6) 0.52924(8) 0.6943(2) 0.0336(9) Uani 1 1 d .
H24 H 1.0344 0.5405 0.7320 0.040 Uiso 1 1 calc R
C25 C 1.0064(8) 0.46035(9) 0.5623(3) 0.0518(12) Uani 1 1 d .
H25A H 1.1560 0.4577 0.5810 0.078 Uiso 1 1 calc R
H25B H 0.9251 0.4420 0.5740 0.078 Uiso 1 1 calc R
H25C H 0.9991 0.4638 0.5056 0.078 Uiso 1 1 calc R
Cl1 Cl 1.2636(3) 0.76779(4) 0.74318(8) 0.0829(5) Uani 1 1 d .
S2 S 1.11879(14) 0.57341(2) 0.22263(5) 0.0259(2) Uani 1 1 d .
O5 O 1.7722(4) 0.69220(6) 0.32745(15) 0.0346(6) Uani 1 1 d .
O6 O 1.1325(4) 0.64066(6) 0.32403(13) 0.0295(6) Uani 1 1 d .
O7 O 0.8918(4) 0.57156(6) 0.21283(15) 0.0338(6) Uani 1 1 d .
O8 O 1.2226(4) 0.57737(6) 0.29812(14) 0.0346(6) Uani 1 1 d .
N5 N 1.1919(4) 0.60358(6) 0.16989(15) 0.0242(6) Uani 1 1 d .
N8 N 1.4482(4) 0.66811(6) 0.35094(15) 0.0233(6) Uani 1 1 d .
C26 C 1.1638(6) 0.60133(8) 0.08550(19) 0.0250(8) Uani 1 1 d .
C27 C 0.9872(6) 0.59118(8) 0.0417(2) 0.0308(8) Uani 1 1 d .
H27 H 0.8625 0.5844 0.0658 0.037 Uiso 1 1 calc R
C28 C 0.9982(7) 0.59123(9) -0.0397(2) 0.0370(10) Uani 1 1 d .
H28 H 0.8793 0.5841 -0.0715 0.044 Uiso 1 1 calc R
C29 C 1.1777(7) 0.60141(8) -0.0748(2) 0.0358(9) Uani 1 1 d .
H29 H 1.1809 0.6008 -0.1303 0.043 Uiso 1 1 calc R
C30 C 1.3542(7) 0.61249(8) -0.0308(2) 0.0332(9) Uani 1 1 d .
H30 H 1.4766 0.6199 -0.0554 0.040 Uiso 1 1 calc R
C31 C 1.3459(6) 0.61245(8) 0.0508(2) 0.0263(8) Uani 1 1 d .
C34 C 1.4895(6) 0.62569(8) 0.11161(19) 0.0252(8) Uani 1 1 d .
C33 C 1.6405(6) 0.64678(9) 0.1065(2) 0.0344(9) Uani 1 1 d .
H33 H 1.6909 0.6515 0.0565 0.041 Uiso 1 1 calc R
C32 C 1.7336(6) 0.66327(10) 0.1767(2) 0.0385(10) Uani 1 1 d .
H32A H 1.8861 0.6576 0.1858 0.046 Uiso 1 1 calc R
H32B H 1.7260 0.6855 0.1674 0.046 Uiso 1 1 calc R
N7 N 1.6167(4) 0.65561(7) 0.24614(17) 0.0279(7) Uani 1 1 d .
N6 N 1.4021(4) 0.64486(7) 0.23601(16) 0.0262(7) Uani 1 1 d .
C35 C 1.4053(6) 0.61658(8) 0.18977(19) 0.0245(8) Uani 1 1 d .
H35 H 1.5008 0.6011 0.2165 0.029 Uiso 1 1 calc R
C36 C 1.6311(6) 0.67397(8) 0.3106(2) 0.0261(8) Uani 1 1 d .
C37 C 1.3050(5) 0.64964(8) 0.30674(19) 0.0233(7) Uani 1 1 d .
C38 C 1.4053(6) 0.68346(8) 0.42265(19) 0.0260(8) Uani 1 1 d .
C39 C 1.5692(6) 0.68626(8) 0.4798(2) 0.0316(8) Uani 1 1 d .
H39 H 1.7029 0.6765 0.4738 0.038 Uiso 1 1 calc R
C40 C 1.5356(7) 0.70349(9) 0.5462(2) 0.0393(10) Uani 1 1 d .
H40 H 1.6475 0.7058 0.5856 0.047 Uiso 1 1 calc R
C41 C 1.3390(7) 0.71740(9) 0.5553(2) 0.0418(11) Uani 1 1 d .
H41 H 1.3173 0.7295 0.6002 0.050 Uiso 1 1 calc R
C42 C 1.1762(7) 0.71348(9) 0.4989(2) 0.0390(10) Uani 1 1 d .
H42 H 1.0404 0.7224 0.5059 0.047 Uiso 1 1 calc R
C43 C 1.2078(6) 0.69656(8) 0.4319(2) 0.0283(8) Uani 1 1 d .
H43 H 1.0950 0.6940 0.3929 0.034 Uiso 1 1 calc R
C44 C 1.2295(6) 0.54098(8) 0.1792(2) 0.0267(8) Uani 1 1 d .
C45 C 1.1089(6) 0.52359(8) 0.1244(2) 0.0301(8) Uani 1 1 d .
H45 H 0.9649 0.5290 0.1103 0.036 Uiso 1 1 calc R
C46 C 1.2009(6) 0.49861(9) 0.0913(2) 0.0351(9) Uani 1 1 d .
H46 H 1.1177 0.4865 0.0549 0.042 Uiso 1 1 calc R
C47 C 1.4129(7) 0.49056(9) 0.1095(2) 0.0373(10) Uani 1 1 d .
C48 C 1.5277(7) 0.50796(9) 0.1652(3) 0.0423(10) Uani 1 1 d .
H48 H 1.6712 0.5025 0.1798 0.051 Uiso 1 1 calc R
C49 C 1.4387(6) 0.53310(9) 0.2001(2) 0.0355(9) Uani 1 1 d .
H49 H 1.5202 0.5448 0.2378 0.043 Uiso 1 1 calc R
C50 C 1.5137(8) 0.46381(10) 0.0715(3) 0.0566(13) Uani 1 1 d .
H50A H 1.4095 0.4544 0.0340 0.085 Uiso 1 1 calc R
H50B H 1.6382 0.4707 0.0439 0.085 Uiso 1 1 calc R
H50C H 1.5594 0.4489 0.1116 0.085 Uiso 1 1 calc R
Cl2 Cl 0.9035(2) 0.72606(3) 0.72109(7) 0.0583(3) Uani 1 1 d .
C51 C 1.0553(7) 0.74939(9) 0.7881(2) 0.0462(11) Uani 1 1 d .
H51A H 0.9604 0.7648 0.8103 0.055 Uiso 1 1 calc R
H51B H 1.1155 0.7367 0.8318 0.055 Uiso 1 1 calc R

loop_
_atom_site_aniso_label
_atom_site_aniso_U_11
_atom_site_aniso_U_22
_atom_site_aniso_U_33
_atom_site_aniso_U_23
_atom_site_aniso_U_13
_atom_site_aniso_U_12
S1 0.0297(5) 0.0283(5) 0.0181(4) -0.0012(3) 0.0032(3) -0.0058(4)
O1 0.0272(14) 0.0314(14) 0.0462(16) -0.0053(12) 0.0000(12) -0.0047(12)
O2 0.0296(15) 0.0336(14) 0.0238(13) -0.0051(10) 0.0067(11) -0.0058(11)
O3 0.0476(16) 0.0366(15) 0.0183(12) 0.0017(11) -0.0006(11) -0.0135(12)
O4 0.0271(14) 0.0396(15) 0.0331(14) -0.0054(12) 0.0083(11) -0.0042(11)
N1 0.0270(16) 0.0275(15) 0.0165(14) -0.0020(12) 0.0000(12) -0.0032(12)
N4 0.0258(16) 0.0270(15) 0.0222(15) -0.0034(12) 0.0005(12) -0.0017(12)
C1 0.037(2) 0.0220(18) 0.0168(17) -0.0006(14) 0.0029(15) 0.0089(15)
C2 0.034(2) 0.031(2) 0.0237(19) -0.0054(15) -0.0038(16) 0.0046(16)
C3 0.049(3) 0.037(2) 0.0233(19) -0.0042(16) -0.0121(18) 0.0134(19)
C4 0.059(3) 0.036(2) 0.0170(18) 0.0003(16) 0.0017(18) 0.0154(19)
C5 0.049(2) 0.030(2) 0.0209(18) 0.0022(15) 0.0089(17) 0.0093(17)
C6 0.036(2) 0.0228(18) 0.0205(18) 0.0028(14) 0.0062(15) 0.0074(15)
C7 0.030(2) 0.0237(18) 0.0231(18) 0.0031(14) 0.0075(15) 0.0051(15)
C9 0.036(2) 0.031(2) 0.0277(19) 0.0028(16) 0.0135(16) 0.0014(17)
C10 0.031(2) 0.037(2) 0.034(2) 0.0000(17) 0.0134(17) -0.0062(17)
N3 0.0214(16) 0.0329(17) 0.0279(16) -0.0028(13) 0.0037(12) -0.0061(13)
N2 0.0258(16) 0.0284(16) 0.0222(15) -0.0031(12) 0.0050(12) -0.0047(12)
C8 0.0266(19) 0.0248(18) 0.0226(18) 0.0017(14) 0.0022(15) 0.0005(14)
C11 0.025(2) 0.0244(18) 0.0295(19) 0.0001(15) -0.0035(15) 0.0002(15)
C12 0.030(2) 0.0228(18) 0.0200(17) 0.0000(14) 0.0015(15) -0.0001(15)
C13 0.036(2) 0.0246(18) 0.0225(18) -0.0031(15) 0.0017(16) -0.0077(16)
C14 0.041(2) 0.031(2) 0.028(2) -0.0019(16) -0.0042(17) -0.0053(17)
C15 0.060(3) 0.039(2) 0.029(2) -0.0025(18) 0.000(2) -0.019(2)
C16 0.066(3) 0.030(2) 0.036(2) -0.0112(18) 0.016(2) -0.016(2)
C17 0.047(3) 0.040(2) 0.050(3) -0.016(2) 0.011(2) -0.003(2)
C18 0.032(2) 0.037(2) 0.038(2) -0.0077(18) 0.0026(18) -0.0007(17)
C19 0.029(2) 0.0261(18) 0.0212(18) 0.0042(14) 0.0010(15) -0.0035(15)
C20 0.027(2) 0.032(2) 0.0257(19) -0.0005(15) -0.0009(15) -0.0025(16)
C21 0.047(2) 0.030(2) 0.0246(19) -0.0023(16) 0.0017(17) -0.0066(17)
C22 0.042(2) 0.032(2) 0.036(2) 0.0105(17) 0.0162(18) 0.0030(18)
C23 0.028(2) 0.033(2) 0.056(3) 0.0115(19) 0.0031(19) 0.0025(17)
C24 0.030(2) 0.032(2) 0.039(2) 0.0061(17) -0.0031(17) -0.0073(16)
C25 0.066(3) 0.033(2) 0.060(3) 0.007(2) 0.032(2) 0.009(2)
Cl1 0.1144(12) 0.0840(10) 0.0517(8) -0.0234(7) 0.0183(8) -0.0374(9)
S2 0.0296(5) 0.0299(5) 0.0184(4) -0.0007(3) 0.0032(4) -0.0076(4)
O5 0.0314(15) 0.0327(14) 0.0394(15) -0.0041(12) 0.0006(12) -0.0081(12)
O6 0.0289(15) 0.0351(14) 0.0250(13) -0.0067(11) 0.0064(11) -0.0073(11)
O7 0.0305(15) 0.0400(15) 0.0316(14) -0.0043(11) 0.0076(11) -0.0077(11)
O8 0.0466(16) 0.0387(15) 0.0181(12) 0.0013(11) -0.0013(11) -0.0123(12)
N5 0.0271(16) 0.0294(16) 0.0159(14) -0.0010(12) -0.0001(12) -0.0042(12)
N8 0.0249(16) 0.0277(15) 0.0173(14) -0.0009(12) 0.0015(12) -0.0024(12)
C26 0.035(2) 0.0226(18) 0.0172(17) 0.0010(14) 0.0012(15) 0.0053(15)
C27 0.034(2) 0.032(2) 0.0257(19) -0.0037(16) -0.0022(16) 0.0034(16)
C28 0.050(3) 0.036(2) 0.0232(19) -0.0040(16) -0.0104(18) 0.0095(19)
C29 0.058(3) 0.033(2) 0.0164(18) -0.0010(16) 0.0005(18) 0.0125(19)
C30 0.051(2) 0.028(2) 0.0216(19) 0.0026(15) 0.0078(17) 0.0072(17)
C31 0.037(2) 0.0227(18) 0.0198(17) 0.0014(14) 0.0039(15) 0.0082(15)
C34 0.030(2) 0.0256(18) 0.0205(18) 0.0007(14) 0.0053(15) 0.0043(15)
C33 0.041(2) 0.038(2) 0.0261(19) 0.0003(16) 0.0154(17) -0.0031(18)
C32 0.038(2) 0.048(2) 0.030(2) -0.0040(18) 0.0124(17) -0.0138(19)
N7 0.0217(16) 0.0365(17) 0.0258(16) -0.0017(13) 0.0059(12) -0.0091(13)
N6 0.0253(16) 0.0324(16) 0.0213(15) -0.0028(12) 0.0049(12) -0.0067(13)
C35 0.029(2) 0.0262(18) 0.0180(17) 0.0007(14) 0.0027(14) -0.0012(15)
C36 0.029(2) 0.0246(18) 0.0245(18) -0.0003(15) -0.0001(15) -0.0032(16)
C37 0.026(2) 0.0250(18) 0.0192(17) -0.0024(14) 0.0003(14) -0.0034(15)
C38 0.037(2) 0.0230(18) 0.0180(17) -0.0006(14) 0.0017(15) -0.0056(15)
C39 0.035(2) 0.034(2) 0.0258(19) -0.0010(16) -0.0016(16) -0.0072(17)
C40 0.052(3) 0.043(2) 0.0227(19) -0.0028(17) -0.0006(18) -0.018(2)
C41 0.068(3) 0.031(2) 0.028(2) -0.0108(17) 0.018(2) -0.016(2)
C42 0.047(3) 0.031(2) 0.041(2) -0.0085(18) 0.013(2) -0.0018(18)
C43 0.032(2) 0.0275(19) 0.0252(19) 0.0007(15) 0.0046(16) -0.0006(16)
C44 0.030(2) 0.0272(19) 0.0233(18) 0.0044(15) 0.0013(15) -0.0051(15)
C45 0.031(2) 0.032(2) 0.0267(19) 0.0002(16) -0.0009(16) -0.0026(16)
C46 0.047(3) 0.031(2) 0.027(2) -0.0012(16) 0.0023(17) -0.0037(18)
C47 0.046(3) 0.029(2) 0.039(2) 0.0111(18) 0.0177(19) 0.0010(18)
C48 0.032(2) 0.037(2) 0.058(3) 0.016(2) 0.007(2) 0.0011(18)
C49 0.032(2) 0.034(2) 0.040(2) 0.0059(17) -0.0015(18) -0.0077(17)
C50 0.074(3) 0.037(2) 0.062(3) 0.010(2) 0.032(3) 0.012(2)
Cl2 0.0766(8) 0.0520(7) 0.0437(6) 0.0004(5) -0.0204(6) 0.0012(6)
C51 0.064(3) 0.037(2) 0.037(2) -0.0068(19) -0.003(2) 0.013(2)

loop_
_atom_type_symbol
_atom_type_description
_atom_type_scat_dispersion_real
_atom_type_scat_dispersion_imag
_atom_type_scat_source
C C 0.0181 0.0091 'International Tables Vol C Tables 4.2.6.8 and 6.1.1.4'
H H 0.0000 0.0000 'International Tables Vol C Tables 4.2.6.8 and 6.1.1.4'
O O 0.0492 0.0322 'International Tables Vol C Tables 4.2.6.8 and 6.1.1.4'
S S 0.3331 0.5567 'International Tables Vol C Tables 4.2.6.8 and 6.1.1.4'
N N 0.0311 0.0180 'International Tables Vol C Tables 4.2.6.8 and 6.1.1.4'
Cl Cl 0.3639 0.7018 'International Tables Vol C Tables 4.2.6.8 and 6.1.1.4'

loop_
_geom_angle_atom_site_label_1
_geom_angle_atom_site_label_2
_geom_angle_atom_site_label_3
_geom_angle
O3 S1 N1 105.31(14)
O3 S1 C19 107.89(16)
O4 S1 O3 121.26(16)
O4 S1 N1 106.40(15)
O4 S1 C19 108.60(16)
N1 S1 C19 106.47(15)
C1 N1 S1 118.5(2)
C1 N1 C8 108.8(3)
C8 N1 S1 116.7(2)
C11 N4 C12 110.9(3)
C11 N4 C13 121.7(3)
C12 N4 C13 126.3(3)
C2 C1 N1 128.2(3)
C2 C1 C6 122.1(3)
C6 C1 N1 109.7(3)
C1 C2 H2 121.4
C1 C2 C3 117.1(4)
C3 C2 H2 121.4
C2 C3 H3 119.1
C4 C3 C2 121.8(4)
C4 C3 H3 119.1
C3 C4 H4 119.5
C3 C4 C5 121.0(3)
C5 C4 H4 119.5
C4 C5 H5 121.0
C4 C5 C6 118.0(4)
C6 C5 H5 121.0
C1 C6 C7 109.0(3)
C5 C6 C1 120.0(3)
C5 C6 C7 130.7(3)
C6 C7 C8 107.1(3)
C9 C7 C6 130.8(3)
C9 C7 C8 120.9(3)
C7 C9 H9 118.9
C7 C9 C10 122.2(3)
C10 C9 H9 118.9
C9 C10 H10A 109.5
C9 C10 H10B 109.5
H10A C10 H10B 108.0
N3 C10 C9 110.9(3)
N3 C10 H10A 109.5
N3 C10 H10B 109.5
N2 N3 C10 119.2(3)
C11 N3 C10 119.4(3)
C11 N3 N2 107.7(3)
N3 N2 C8 108.6(3)
C12 N2 N3 108.0(3)
C12 N2 C8 129.5(3)
N1 C8 C7 104.5(3)
N1 C8 H8 110.8
C7 C8 H8 110.8
N2 C8 N1 114.6(3)
N2 C8 C7 104.9(3)
N2 C8 H8 110.8
O1 C11 N4 126.7(3)
O1 C11 N3 127.3(3)
N3 C11 N4 106.0(3)
O2 C12 N4 127.9(3)
O2 C12 N2 127.8(3)
N2 C12 N4 104.3(3)
C14 C13 N4 118.8(3)
C14 C13 C18 121.3(3)
C18 C13 N4 119.7(3)
C13 C14 H14 120.6
C13 C14 C15 118.7(4)
C15 C14 H14 120.6
C14 C15 H15 119.9
C16 C15 C14 120.1(4)
C16 C15 H15 119.9
C15 C16 H16 120.0
C17 C16 C15 120.1(4)
C17 C16 H16 120.0
C16 C17 H17 119.7
C16 C17 C18 120.5(4)
C18 C17 H17 119.7
C13 C18 C17 119.2(4)
C13 C18 H18 120.4
C17 C18 H18 120.4
C20 C19 S1 120.2(3)
C24 C19 S1 119.3(3)
C24 C19 C20 120.5(3)
C19 C20 H20 120.5
C21 C20 C19 119.1(3)
C21 C20 H20 120.5
C20 C21 H21 119.3
C20 C21 C22 121.4(4)
C22 C21 H21 119.3
C21 C22 C23 117.9(4)
C21 C22 C25 120.7(4)
C23 C22 C25 121.3(4)
C22 C23 H23 119.2
C24 C23 C22 121.7(4)
C24 C23 H23 119.2
C19 C24 C23 119.3(4)
C19 C24 H24 120.3
C23 C24 H24 120.3
C22 C25 H25A 109.5
C22 C25 H25B 109.5
C22 C25 H25C 109.5
H25A C25 H25B 109.5
H25A C25 H25C 109.5
H25B C25 H25C 109.5
O7 S2 O8 121.10(16)
O7 S2 N5 106.34(15)
O7 S2 C44 108.49(16)
O8 S2 N5 105.47(14)
O8 S2 C44 108.05(17)
N5 S2 C44 106.52(15)
C26 N5 S2 117.4(2)
C26 N5 C35 108.4(3)
C35 N5 S2 116.8(2)
C36 N8 C37 111.0(3)
C36 N8 C38 122.2(3)
C37 N8 C38 126.0(3)
C27 C26 N5 128.0(3)
C27 C26 C31 122.0(3)
C31 C26 N5 109.9(3)
C26 C27 H27 121.3
C26 C27 C28 117.4(4)
C28 C27 H27 121.3
C27 C28 H28 119.3
C29 C28 C27 121.4(4)
C29 C28 H28 119.3
C28 C29 H29 119.3
C28 C29 C30 121.4(3)
C30 C29 H29 119.3
C29 C30 H30 121.1
C29 C30 C31 117.9(4)
C31 C30 H30 121.1
C26 C31 C34 108.8(3)
C30 C31 C26 119.9(3)
C30 C31 C34 131.0(3)
C31 C34 C35 107.0(3)
C33 C34 C31 130.1(3)
C33 C34 C35 121.6(3)
C34 C33 H33 118.9
C34 C33 C32 122.2(3)
C32 C33 H33 118.9
C33 C32 H32A 109.6
C33 C32 H32B 109.6
H32A C32 H32B 108.1
N7 C32 C33 110.5(3)
N7 C32 H32A 109.6
N7 C32 H32B 109.6
N6 N7 C32 119.1(3)
C36 N7 C32 120.3(3)
C36 N7 N6 108.3(3)
N7 N6 C35 107.7(3)
C37 N6 N7 107.3(3)
C37 N6 C35 127.6(3)
N5 C35 C34 104.7(3)
N5 C35 H35 110.7
C34 C35 H35 110.7
N6 C35 N5 114.3(3)
N6 C35 C34 105.5(3)
N6 C35 H35 110.7
O5 C36 N8 127.7(3)
O5 C36 N7 126.6(3)
N7 C36 N8 105.8(3)
O6 C37 N8 127.9(3)
O6 C37 N6 127.1(3)
N8 C37 N6 104.9(3)
C39 C38 N8 118.6(3)
C43 C38 N8 120.2(3)
C43 C38 C39 121.1(3)
C38 C39 H39 120.4
C38 C39 C40 119.1(4)
C40 C39 H39 120.4
C39 C40 H40 119.8
C39 C40 C41 120.3(4)
C41 C40 H40 119.8
C40 C41 H41 120.2
C42 C41 C40 119.6(4)
C42 C41 H41 120.2
C41 C42 H42 119.6
C41 C42 C43 120.8(4)
C43 C42 H42 119.6
C38 C43 C42 119.1(4)
C38 C43 H43 120.5
C42 C43 H43 120.5
C45 C44 S2 120.8(3)
C49 C44 S2 118.8(3)
C49 C44 C45 120.4(3)
C44 C45 H45 120.4
C46 C45 C44 119.3(4)
C46 C45 H45 120.4
C45 C46 H46 119.1
C45 C46 C47 121.7(4)
C47 C46 H46 119.1
C46 C47 C50 121.4(4)
C48 C47 C46 117.7(4)
C48 C47 C50 120.9(4)
C47 C48 H48 119.1
C49 C48 C47 121.8(4)
C49 C48 H48 119.1
C44 C49 C48 119.1(4)
C44 C49 H49 120.5
C48 C49 H49 120.5
C47 C50 H50A 109.5
C47 C50 H50B 109.5
C47 C50 H50C 109.5
H50A C50 H50B 109.5
H50A C50 H50C 109.5
H50B C50 H50C 109.5
Cl1 C51 Cl2 111.7(2)
Cl1 C51 H51A 109.3
Cl1 C51 H51B 109.3
Cl2 C51 H51A 109.3
Cl2 C51 H51B 109.3
H51A C51 H51B 107.9

loop_
_geom_bond_atom_site_label_1
_geom_bond_atom_site_label_2
_geom_bond_distance
S1 O3 1.424(3)
S1 O4 1.423(3)
S1 N1 1.676(3)
S1 C19 1.764(4)
O1 C11 1.215(4)
O2 C12 1.199(4)
N1 C1 1.448(4)
N1 C8 1.469(4)
N4 C11 1.394(5)
N4 C12 1.403(4)
N4 C13 1.436(4)
C1 C2 1.373(5)
C1 C6 1.400(5)
C2 H2 0.9500
C2 C3 1.397(5)
C3 H3 0.9500
C3 C4 1.375(6)
C4 H4 0.9500
C4 C5 1.394(6)
C5 H5 0.9500
C5 C6 1.395(5)
C6 C7 1.455(5)
C7 C9 1.329(5)
C7 C8 1.519(5)
C9 H9 0.9500
C9 C10 1.487(5)
C10 H10A 0.9900
C10 H10B 0.9900
C10 N3 1.470(4)
N3 N2 1.421(4)
N3 C11 1.363(4)
N2 C8 1.467(4)
N2 C12 1.397(4)
C8 H8 1.0000
C13 C14 1.378(5)
C13 C18 1.380(5)
C14 H14 0.9500
C14 C15 1.396(5)
C15 H15 0.9500
C15 C16 1.387(6)
C16 H16 0.9500
C16 C17 1.369(6)
C17 H17 0.9500
C17 C18 1.386(5)
C18 H18 0.9500
C19 C20 1.396(5)
C19 C24 1.381(5)
C20 H20 0.9500
C20 C21 1.385(5)
C21 H21 0.9500
C21 C22 1.391(6)
C22 C23 1.393(6)
C22 C25 1.500(5)
C23 H23 0.9500
C23 C24 1.382(6)
C24 H24 0.9500
C25 H25A 0.9800
C25 H25B 0.9800
C25 H25C 0.9800
Cl1 C51 1.746(5)
S2 O7 1.423(3)
S2 O8 1.423(2)
S2 N5 1.679(3)
S2 C44 1.763(4)
O5 C36 1.214(4)
O6 C37 1.201(4)
N5 C26 1.447(4)
N5 C35 1.474(4)
N8 C36 1.392(4)
N8 C37 1.399(4)
N8 C38 1.437(4)
C26 C27 1.375(5)
C26 C31 1.400(5)
C27 H27 0.9500
C27 C28 1.397(5)
C28 H28 0.9500
C28 C29 1.377(6)
C29 H29 0.9500
C29 C30 1.390(6)
C30 H30 0.9500
C30 C31 1.400(5)
C31 C34 1.457(5)
C34 C33 1.328(5)
C34 C35 1.517(5)
C33 H33 0.9500
C33 C32 1.492(5)
C32 H32A 0.9900
C32 H32B 0.9900
C32 N7 1.467(4)
N7 N6 1.425(4)
N7 C36 1.364(4)
N6 C35 1.471(4)
N6 C37 1.399(4)
C35 H35 1.0000
C38 C39 1.383(5)
C38 C43 1.380(5)
C39 H39 0.9500
C39 C40 1.389(5)
C40 H40 0.9500
C40 C41 1.389(6)
C41 H41 0.9500
C41 C42 1.375(6)
C42 H42 0.9500
C42 C43 1.389(5)
C43 H43 0.9500
C44 C45 1.397(5)
C44 C49 1.382(5)
C45 H45 0.9500
C45 C46 1.374(5)
C46 H46 0.9500
C46 C47 1.392(6)
C47 C48 1.390(6)
C47 C50 1.497(6)
C48 H48 0.9500
C48 C49 1.385(6)
C49 H49 0.9500
C50 H50A 0.9800
C50 H50B 0.9800
C50 H50C 0.9800
Cl2 C51 1.773(4)
C51 H51A 0.9900
C51 H51B 0.9900

loop_
_geom_torsion_atom_site_label_1
_geom_torsion_atom_site_label_2
_geom_torsion_atom_site_label_3
_geom_torsion_atom_site_label_4
_geom_torsion
S1 N1 C1 C2 44.3(4)
S1 N1 C1 C6 -138.2(2)
S1 N1 C8 C7 144.4(2)
S1 N1 C8 N2 -101.4(3)
S1 C19 C20 C21 179.7(3)
S1 C19 C24 C23 -178.9(3)
O3 S1 N1 C1 163.6(3)
O3 S1 N1 C8 30.5(3)
O3 S1 C19 C20 150.9(3)
O3 S1 C19 C24 -29.2(3)
O4 S1 N1 C1 -66.5(3)
O4 S1 N1 C8 160.4(2)
O4 S1 C19 C20 17.8(3)
O4 S1 C19 C24 -162.3(3)
N1 S1 C19 C20 -96.4(3)
N1 S1 C19 C24 83.4(3)
N1 C1 C2 C3 178.7(3)
N1 C1 C6 C5 -178.8(3)
N1 C1 C6 C7 -4.7(4)
N4 C13 C14 C15 174.8(3)
N4 C13 C18 C17 -175.2(3)
C1 N1 C8 C7 7.1(3)
C1 N1 C8 N2 121.3(3)
C1 C2 C3 C4 -0.7(5)
C1 C6 C7 C9 -158.8(4)
C1 C6 C7 C8 9.1(4)
C2 C1 C6 C5 -1.1(5)
C2 C1 C6 C7 173.0(3)
C2 C3 C4 C5 -0.4(6)
C3 C4 C5 C6 0.7(5)
C4 C5 C6 C1 0.0(5)
C4 C5 C6 C7 -172.6(3)
C5 C6 C7 C9 14.4(6)
C5 C6 C7 C8 -177.7(4)
C6 C1 C2 C3 1.4(5)
C6 C7 C9 C10 164.8(4)
C6 C7 C8 N1 -9.8(3)
C6 C7 C8 N2 -130.6(3)
C7 C9 C10 N3 -10.6(5)
C9 C7 C8 N1 159.6(3)
C9 C7 C8 N2 38.7(4)
C9 C10 N3 N2 -17.9(4)
C9 C10 N3 C11 -153.5(3)
C10 N3 N2 C8 57.1(4)
C10 N3 N2 C12 -158.2(3)
C10 N3 C11 O1 -22.6(5)
C10 N3 C11 N4 155.9(3)
N3 N2 C8 N1 -177.0(3)
N3 N2 C8 C7 -63.0(3)
N3 N2 C12 O2 -170.1(3)
N3 N2 C12 N4 12.1(3)
N2 N3 C11 O1 -162.7(3)
N2 N3 C11 N4 15.8(4)
C8 N1 C1 C2 -179.3(3)
C8 N1 C1 C6 -1.7(4)
C8 C7 C9 C10 -1.7(5)
C8 N2 C12 O2 -35.4(6)
C8 N2 C12 N4 146.8(3)
C11 N4 C12 O2 179.8(3)
C11 N4 C12 N2 -2.4(4)
C11 N4 C13 C14 -52.3(5)
C11 N4 C13 C18 124.5(4)
C11 N3 N2 C8 -162.6(3)
C11 N3 N2 C12 -17.9(4)
C12 N4 C11 O1 170.0(3)
C12 N4 C11 N3 -8.5(4)
C12 N4 C13 C14 140.6(4)
C12 N4 C13 C18 -42.7(5)
C12 N2 C8 N1 48.5(5)
C12 N2 C8 C7 162.4(3)
C13 N4 C11 O1 1.1(5)
C13 N4 C11 N3 -177.4(3)
C13 N4 C12 O2 -11.9(6)
C13 N4 C12 N2 165.9(3)
C13 C14 C15 C16 1.2(6)
C14 C13 C18 C17 1.4(6)
C14 C15 C16 C17 -0.3(6)
C15 C16 C17 C18 -0.2(6)
C16 C17 C18 C13 -0.4(6)
C18 C13 C14 C15 -1.9(6)
C19 S1 N1 C1 49.2(3)
C19 S1 N1 C8 -83.9(3)
C19 C20 C21 C22 -1.5(5)
C20 C19 C24 C23 1.0(5)
C20 C21 C22 C23 2.3(5)
C20 C21 C22 C25 -178.3(3)
C21 C22 C23 C24 -1.4(6)
C22 C23 C24 C19 -0.2(6)
C24 C19 C20 C21 -0.2(5)
C25 C22 C23 C24 179.2(4)
S2 N5 C26 C27 46.7(5)
S2 N5 C26 C31 -135.7(3)
S2 N5 C35 C34 142.5(2)
S2 N5 C35 N6 -102.6(3)
S2 C44 C45 C46 179.4(3)
S2 C44 C49 C48 -178.9(3)
O7 S2 N5 C26 -68.2(3)
O7 S2 N5 C35 160.5(2)
O7 S2 C44 C45 18.7(3)
O7 S2 C44 C49 -161.6(3)
O8 S2 N5 C26 162.1(3)
O8 S2 N5 C35 30.8(3)
O8 S2 C44 C45 151.7(3)
O8 S2 C44 C49 -28.6(3)
N5 S2 C44 C45 -95.4(3)
N5 S2 C44 C49 84.3(3)
N5 C26 C27 C28 179.8(3)
N5 C26 C31 C30 -180.0(3)
N5 C26 C31 C34 -6.6(4)
N8 C38 C39 C40 174.0(3)
N8 C38 C43 C42 -174.6(3)
C26 N5 C35 C34 7.2(3)
C26 N5 C35 N6 122.0(3)
C26 C27 C28 C29 -0.8(5)
C26 C31 C34 C33 -155.9(4)
C26 C31 C34 C35 11.0(4)
C27 C26 C31 C30 -2.1(5)
C27 C26 C31 C34 171.2(3)
C27 C28 C29 C30 -1.0(6)
C28 C29 C30 C31 1.2(5)
C29 C30 C31 C26 0.3(5)
C29 C30 C31 C34 -171.4(3)
C30 C31 C34 C33 16.5(6)
C30 C31 C34 C35 -176.6(4)
C31 C26 C27 C28 2.4(5)
C31 C34 C33 C32 164.0(4)
C31 C34 C35 N5 -11.0(3)
C31 C34 C35 N6 -131.9(3)
C34 C33 C32 N7 -7.2(6)
C33 C34 C35 N5 157.3(3)
C33 C34 C35 N6 36.4(4)
C33 C32 N7 N6 -23.3(5)
C33 C32 N7 C36 -161.1(3)
C32 N7 N6 C35 60.4(4)
C32 N7 N6 C37 -159.3(3)
C32 N7 C36 O5 -20.9(6)
C32 N7 C36 N8 157.2(3)
N7 N6 C35 N5 -176.3(3)
N7 N6 C35 C34 -61.9(3)
N7 N6 C37 O6 -171.4(3)
N7 N6 C37 N8 11.0(3)
N6 N7 C36 O5 -162.7(3)
N6 N7 C36 N8 15.4(4)
C35 N5 C26 C27 -178.3(3)
C35 N5 C26 C31 -0.6(4)
C35 C34 C33 C32 -1.3(6)
C35 N6 C37 O6 -41.6(6)
C35 N6 C37 N8 140.9(3)
C36 N8 C37 O6 -179.2(3)
C36 N8 C37 N6 -1.7(4)
C36 N8 C38 C39 -45.6(5)
C36 N8 C38 C43 130.8(4)
C36 N7 N6 C35 -157.3(3)
C36 N7 N6 C37 -17.0(4)
C37 N8 C36 O5 169.5(3)
C37 N8 C36 N7 -8.7(4)
C37 N8 C38 C39 144.8(3)
C37 N8 C38 C43 -38.8(5)
C37 N6 C35 N5 54.0(4)
C37 N6 C35 C34 168.4(3)
C38 N8 C36 O5 -1.5(6)
C38 N8 C36 N7 -179.6(3)
C38 N8 C37 O6 -8.7(6)
C38 N8 C37 N6 168.8(3)
C38 C39 C40 C41 0.8(6)
C39 C38 C43 C42 1.7(5)
C39 C40 C41 C42 1.4(6)
C40 C41 C42 C43 -2.0(6)
C41 C42 C43 C38 0.5(6)
C43 C38 C39 C40 -2.3(5)
C44 S2 N5 C26 47.4(3)
C44 S2 N5 C35 -83.9(3)
C44 C45 C46 C47 -1.5(6)
C45 C44 C49 C48 0.8(5)
C45 C46 C47 C48 2.6(6)
C45 C46 C47 C50 -178.3(4)
C46 C47 C48 C49 -2.0(6)
C47 C48 C49 C44 0.4(6)
C49 C44 C45 C46 -0.3(5)
C50 C47 C48 C49 178.9(4)
